data_4038743
loop_
_publ_author_name
'Marinova, Maya'
'Pascal, Simon'
'Gu\'en\'ee, Laure'
'Besnard, C\'eline'
'Shivachev, Boris'
'Kostova, Kalina'
'Villani, Claudio'
'Franzini, Roberta'
'Dimitrov, Vladimir'
'Lacour, J\'er\^ome'

_publ_section_title
;
 Synthesis, Resolution, Configurational Stability, and Properties of
 Cationic Functionalized [5]Helicenes.
;
_journal_issue 18
_journal_name_full 'The Journal of organic chemistry'
_journal_page_first 11908
_journal_page_last 11923
_journal_paper_doi 10.1021/acs.joc.0c01716
_journal_volume 85
_journal_year 2020
_chemical_absolute_configuration unk
_chemical_formula_moiety '2(C27 H21 Br N O2), C H2 Cl2, 2(B F4)'
_chemical_formula_sum 'C55 H44 B2 Br2 Cl2 F8 N2 O4'
_chemical_formula_weight 1201.26
_space_group_crystal_system triclinic
_space_group_IT_number 1
_space_group_name_Hall 'P 1'
_space_group_name_H-M_alt 'P 1'
_atom_sites_solution_hydrogens geom
_atom_sites_solution_primary direct
_audit_creation_date 2020-02-28
_audit_creation_method
;
Olex2 1.3
(compiled Nov 21 2019 18:26:39 for OlexSys, GUI svn.r6003)
;
_cell_angle_alpha 104.972(5)
_cell_angle_beta 95.439(4)
_cell_angle_gamma 94.459(4)
_cell_formula_units_Z 1
_cell_length_a 7.7507(4)
_cell_length_b 12.3048(5)
_cell_length_c 13.5177(8)
_cell_measurement_reflns_used 9828
_cell_measurement_temperature 179.95(10)
_cell_measurement_theta_max 73.2340
_cell_measurement_theta_min 3.3730
_cell_volume 1232.80(11)
_computing_cell_refinement
;
CrysAlisPro, Agilent Technologies,
Version 1.171.37.35 (release 13-08-2014 CrysAlis171 .NET)
(compiled Aug 13 2014,18:06:01)
;
_computing_data_collection
;
CrysAlisPro, Agilent Technologies,
Version 1.171.37.35 (release 13-08-2014 CrysAlis171 .NET)
(compiled Aug 13 2014,18:06:01)
;
_computing_data_reduction
;
CrysAlisPro, Agilent Technologies,
Version 1.171.37.35 (release 13-08-2014 CrysAlis171 .NET)
(compiled Aug 13 2014,18:06:01)
;
_computing_molecular_graphics 'Olex2 1.3 (Dolomanov et al., 2009)'
_computing_publication_material 'Olex2 1.3 (Dolomanov et al., 2009)'
_computing_structure_refinement 'SHELXL 2018/3 (Sheldrick, 2015)'
_computing_structure_solution 'SIR2004  (Burla et al.,  2007)'
_diffrn_ambient_environment N~2~
_diffrn_ambient_temperature 179.95(10)
_diffrn_detector 'CCD plate'
_diffrn_detector_area_resol_mean 10.4679
_diffrn_detector_type Atlas
_diffrn_measured_fraction_theta_full 0.999
_diffrn_measured_fraction_theta_max 0.976
_diffrn_measurement_details
;
#__ type_ start__ end____ width___ exp.time_
  1 omega  -49.00   36.00   1.0000    2.5000
omega____ theta____ kappa____ phi______ frames
    -      -38.9365   38.0000  -30.0000 85

#__ type_ start__ end____ width___ exp.time_
  2 omega   66.00  131.00   1.0000    2.5000
omega____ theta____ kappa____ phi______ frames
    -       38.9365  178.0000 -180.0000 65

#__ type_ start__ end____ width___ exp.time_
  3 omega   59.00   97.00   1.0000    2.5000
omega____ theta____ kappa____ phi______ frames
    -       38.9365  178.0000 -120.0000 38

#__ type_ start__ end____ width___ exp.time_
  4 omega  118.00  172.00   1.0000   10.0000
omega____ theta____ kappa____ phi______ frames
    -      109.7499  111.0000 -120.0000 54

#__ type_ start__ end____ width___ exp.time_
  5 omega   86.00  129.00   1.0000    2.5000
omega____ theta____ kappa____ phi______ frames
    -       38.9365  178.0000   30.0000 43

#__ type_ start__ end____ width___ exp.time_
  6 omega  122.00  167.00   1.0000   10.0000
omega____ theta____ kappa____ phi______ frames
    -      109.7499   77.0000  120.0000 45

#__ type_ start__ end____ width___ exp.time_
  7 omega   77.00  134.00   1.0000   10.0000
omega____ theta____ kappa____ phi______ frames
    -      109.7499   61.0000  -60.0000 57

#__ type_ start__ end____ width___ exp.time_
  8 omega   46.00  174.00   1.0000   10.0000
omega____ theta____ kappa____ phi______ frames
    -      109.7499    0.0000  -90.0000 128

#__ type_ start__ end____ width___ exp.time_
  9 omega   65.00  112.00   1.0000   10.0000
omega____ theta____ kappa____ phi______ frames
    -      109.7499 -111.0000  -90.0000 47

#__ type_ start__ end____ width___ exp.time_
 10 omega   60.00  109.00   1.0000   10.0000
omega____ theta____ kappa____ phi______ frames
    -      109.7499  -94.0000   30.0000 49

#__ type_ start__ end____ width___ exp.time_
 11 omega   58.00  109.00   1.0000   10.0000
omega____ theta____ kappa____ phi______ frames
    -      109.7499  -94.0000  150.0000 51

#__ type_ start__ end____ width___ exp.time_
 12 omega   31.00   93.00   1.0000   10.0000
omega____ theta____ kappa____ phi______ frames
    -      109.7499  -45.0000    0.0000 62

#__ type_ start__ end____ width___ exp.time_
 13 omega   28.00  103.00   1.0000   10.0000
omega____ theta____ kappa____ phi______ frames
    -      109.7499  -94.0000  -30.0000 75

#__ type_ start__ end____ width___ exp.time_
 14 omega   30.00   83.00   1.0000   10.0000
omega____ theta____ kappa____ phi______ frames
    -      109.7499  -30.0000   90.0000 53

#__ type_ start__ end____ width___ exp.time_
 15 omega   24.00   57.00   1.0000   10.0000
omega____ theta____ kappa____ phi______ frames
    -      109.7499  -94.0000   30.0000 33

#__ type_ start__ end____ width___ exp.time_
 16 omega   26.00   63.00   1.0000   10.0000
omega____ theta____ kappa____ phi______ frames
    -      109.7499  -94.0000 -150.0000 37

#__ type_ start__ end____ width___ exp.time_
 17 omega   31.00   99.00   1.0000   10.0000
omega____ theta____ kappa____ phi______ frames
    -      109.7499  -45.0000 -180.0000 68

#__ type_ start__ end____ width___ exp.time_
 18 omega -112.00  -15.00   1.0000    2.5000
omega____ theta____ kappa____ phi______ frames
    -      -38.9365  -57.0000 -180.0000 97

#__ type_ start__ end____ width___ exp.time_
 19 omega -119.00  -86.00   1.0000    2.5000
omega____ theta____ kappa____ phi______ frames
    -      -38.9365  -99.0000  -60.0000 33

#__ type_ start__ end____ width___ exp.time_
 20 omega -116.00  -63.00   1.0000    2.5000
omega____ theta____ kappa____ phi______ frames
    -      -38.9365 -151.0000 -102.0000 53

#__ type_ start__ end____ width___ exp.time_
 21 omega  -40.00   -5.00   1.0000    2.5000
omega____ theta____ kappa____ phi______ frames
    -      -39.0615  -77.0000 -120.0000 35

#__ type_ start__ end____ width___ exp.time_
 22 omega  -70.00  -17.00   1.0000    2.5000
omega____ theta____ kappa____ phi______ frames
    -      -39.0615  -57.0000   60.0000 53

#__ type_ start__ end____ width___ exp.time_
 23 omega  -90.00   -3.00   1.0000    2.5000
omega____ theta____ kappa____ phi______ frames
    -      -39.0615  -77.0000    0.0000 87

#__ type_ start__ end____ width___ exp.time_
 24 omega  -51.00   -4.00   1.0000    2.5000
omega____ theta____ kappa____ phi______ frames
    -      -39.0615  -77.0000  120.0000 47

#__ type_ start__ end____ width___ exp.time_
 25 omega  -75.00   26.00   1.0000    2.5000
omega____ theta____ kappa____ phi______ frames
    -      -39.0615   19.0000  -90.0000 101

#__ type_ start__ end____ width___ exp.time_
 26 omega -117.00  -68.00   1.0000    2.5000
omega____ theta____ kappa____ phi______ frames
    -      -39.0615  -38.0000  -60.0000 49

#__ type_ start__ end____ width___ exp.time_
 27 omega  -32.00   -7.00   1.0000    2.5000
omega____ theta____ kappa____ phi______ frames
    -      -39.0615  -57.0000 -120.0000 25

#__ type_ start__ end____ width___ exp.time_
 28 omega  -77.00  -50.00   1.0000    2.5000
omega____ theta____ kappa____ phi______ frames
    -      -39.0615  -57.0000 -120.0000 27

#__ type_ start__ end____ width___ exp.time_
 29 omega   50.00   76.00   1.0000    2.5000
omega____ theta____ kappa____ phi______ frames
    -       39.0615 -125.0000 -150.0000 26

#__ type_ start__ end____ width___ exp.time_
 30 omega  119.00  145.00   1.0000   10.0000
omega____ theta____ kappa____ phi______ frames
    -      109.7499   77.0000   90.0000 26

#__ type_ start__ end____ width___ exp.time_
 31 omega  117.00  177.00   1.0000   10.0000
omega____ theta____ kappa____ phi______ frames
    -      109.7499   77.0000   60.0000 60

#__ type_ start__ end____ width___ exp.time_
 32 omega   77.00  102.00   1.0000   10.0000
omega____ theta____ kappa____ phi______ frames
    -      109.7499   61.0000  -30.0000 25

#__ type_ start__ end____ width___ exp.time_
 33 omega   74.00  140.00   1.0000   10.0000
omega____ theta____ kappa____ phi______ frames
    -      109.7499   77.0000    0.0000 66

#__ type_ start__ end____ width___ exp.time_
 34 omega   74.00  100.00   1.0000   10.0000
omega____ theta____ kappa____ phi______ frames
    -      109.7499   77.0000  -90.0000 26

#__ type_ start__ end____ width___ exp.time_
 35 omega   74.00  103.00   1.0000   10.0000
omega____ theta____ kappa____ phi______ frames
    -      109.7499   77.0000   60.0000 29

#__ type_ start__ end____ width___ exp.time_
 36 omega   74.00  115.00   1.0000   10.0000
omega____ theta____ kappa____ phi______ frames
    -      109.7499   77.0000   90.0000 41

#__ type_ start__ end____ width___ exp.time_
 37 omega   78.00  104.00   1.0000   10.0000
omega____ theta____ kappa____ phi______ frames
    -      109.7499   61.0000  -90.0000 26

#__ type_ start__ end____ width___ exp.time_
 38 omega   77.00  110.00   1.0000   10.0000
omega____ theta____ kappa____ phi______ frames
    -      109.7499   61.0000    0.0000 33

#__ type_ start__ end____ width___ exp.time_
 39 omega   74.00  125.00   1.0000   10.0000
omega____ theta____ kappa____ phi______ frames
    -      109.7499   77.0000  -60.0000 51

#__ type_ start__ end____ width___ exp.time_
 40 omega   74.00  149.00   1.0000   10.0000
omega____ theta____ kappa____ phi______ frames
    -      109.7499   77.0000   30.0000 75

#__ type_ start__ end____ width___ exp.time_
 41 omega   74.00  100.00   1.0000   10.0000
omega____ theta____ kappa____ phi______ frames
    -      109.7499   77.0000 -150.0000 26

#__ type_ start__ end____ width___ exp.time_
 42 omega   77.00  111.00   1.0000   10.0000
omega____ theta____ kappa____ phi______ frames
    -      109.7499   61.0000  120.0000 34

#__ type_ start__ end____ width___ exp.time_
 43 omega   77.00  103.00   1.0000   10.0000
omega____ theta____ kappa____ phi______ frames
    -      109.7499   61.0000 -120.0000 26

#__ type_ start__ end____ width___ exp.time_
 44 omega   77.00  103.00   1.0000   10.0000
omega____ theta____ kappa____ phi______ frames
    -      109.7499   61.0000   30.0000 26

#__ type_ start__ end____ width___ exp.time_
 45 omega   74.00   99.00   1.0000   10.0000
omega____ theta____ kappa____ phi______ frames
    -      109.7499   77.0000 -120.0000 25

#__ type_ start__ end____ width___ exp.time_
 46 omega   74.00  102.00   1.0000   10.0000
omega____ theta____ kappa____ phi______ frames
    -      109.7499   77.0000  150.0000 28

#__ type_ start__ end____ width___ exp.time_
 47 omega   77.00  109.00   1.0000   10.0000
omega____ theta____ kappa____ phi______ frames
    -      109.7499   61.0000   90.0000 32

#__ type_ start__ end____ width___ exp.time_
 48 omega   78.00  103.00   1.0000   10.0000
omega____ theta____ kappa____ phi______ frames
    -      109.7499   61.0000   60.0000 25

#__ type_ start__ end____ width___ exp.time_
 49 omega   74.00  123.00   1.0000   10.0000
omega____ theta____ kappa____ phi______ frames
    -      109.7499   77.0000  120.0000 49

#__ type_ start__ end____ width___ exp.time_
 50 omega   77.00  103.00   1.0000   10.0000
omega____ theta____ kappa____ phi______ frames
    -      109.7499   61.0000 -180.0000 26

#__ type_ start__ end____ width___ exp.time_
 51 omega   77.00  103.00   1.0000   10.0000
omega____ theta____ kappa____ phi______ frames
    -      109.7499   61.0000 -150.0000 26

#__ type_ start__ end____ width___ exp.time_
 52 omega   74.00  101.00   1.0000   10.0000
omega____ theta____ kappa____ phi______ frames
    -      109.7499   77.0000 -180.0000 27

#__ type_ start__ end____ width___ exp.time_
 53 omega   78.00  118.00   1.0000   10.0000
omega____ theta____ kappa____ phi______ frames
    -      109.7499   61.0000  150.0000 40

#__ type_ start__ end____ width___ exp.time_
 54 omega   74.00  145.00   1.0000   10.0000
omega____ theta____ kappa____ phi______ frames
    -      109.7499   77.0000  -30.0000 71
;
_diffrn_measurement_device 'four-circle diffractometer'
_diffrn_measurement_device_type 'SuperNova, Dual, Cu at zero, Atlas'
_diffrn_measurement_method '\w scans'
_diffrn_orient_matrix_UB_11 -0.1992704000
_diffrn_orient_matrix_UB_12 -0.0296241000
_diffrn_orient_matrix_UB_13 -0.0193518000
_diffrn_orient_matrix_UB_21 -0.0110823000
_diffrn_orient_matrix_UB_22 0.0434806000
_diffrn_orient_matrix_UB_23 0.1165191000
_diffrn_orient_matrix_UB_31 -0.0220924000
_diffrn_orient_matrix_UB_32 0.1193043000
_diffrn_orient_matrix_UB_33 -0.0124785000
_diffrn_radiation_monochromator mirror
_diffrn_radiation_probe x-ray
_diffrn_radiation_type 'Cu K\a'
_diffrn_radiation_wavelength 1.5418
_diffrn_reflns_av_unetI/netI 0.0331
_diffrn_reflns_Laue_measured_fraction_full 0.999
_diffrn_reflns_Laue_measured_fraction_max 0.976
_diffrn_reflns_limit_h_max 9
_diffrn_reflns_limit_h_min -9
_diffrn_reflns_limit_k_max 14
_diffrn_reflns_limit_k_min -14
_diffrn_reflns_limit_l_max 16
_diffrn_reflns_limit_l_min -16
_diffrn_reflns_number 15209
_diffrn_reflns_point_group_measured_fraction_full 0.908
_diffrn_reflns_point_group_measured_fraction_max 0.877
_diffrn_reflns_theta_full 67.680
_diffrn_reflns_theta_max 73.599
_diffrn_reflns_theta_min 3.409
_diffrn_source 'sealed X-ray tube'
_diffrn_source_type 'SuperNova (Cu) X-ray Source'
_exptl_absorpt_coefficient_mu 3.787
_exptl_absorpt_correction_T_max 1.00000
_exptl_absorpt_correction_T_min 0.64059
_exptl_absorpt_correction_type multi-scan
_exptl_absorpt_process_details
;
CrysAlisPro, Agilent Technologies,
Version 1.171.37.35 (release 13-08-2014 CrysAlis171 .NET)
(compiled Aug 13 2014,18:06:01)
Empirical absorption correction using spherical harmonics,
 implemented in SCALE3 ABSPACK scaling algorithm.
Empirical absorption correction using spherical harmonics,
 implemented in SCALE3 ABSPACK scaling algorithm.
;
_exptl_crystal_colour red
_exptl_crystal_colour_primary red
_exptl_crystal_density_diffrn 1.618
_exptl_crystal_description plate
_exptl_crystal_F_000 606
_exptl_crystal_size_max 0.265
_exptl_crystal_size_mid 0.1635
_exptl_crystal_size_min 0.0374
_refine_diff_density_max 0.607
_refine_diff_density_min -0.660
_refine_diff_density_rms 0.072
_refine_ls_abs_structure_details
;
rystal is a non merohedral twin. Both components were integrated into a single HKLF5 file. No attemps was made to refine the absolute structure fron the twinned data.Hooft parameter given below.
The flack parameter on the major twin refined to -0.01(5). 
;
_refine_ls_extinction_method none
_refine_ls_goodness_of_fit_ref 1.053
_refine_ls_hydrogen_treatment constr
_refine_ls_matrix_type full
_refine_ls_number_parameters 761
_refine_ls_number_reflns 15209
_refine_ls_number_restraints 202
_refine_ls_restrained_S_all 1.051
_refine_ls_R_factor_all 0.0694
_refine_ls_R_factor_gt 0.0651
_refine_ls_shift/su_max 0.000
_refine_ls_shift/su_mean 0.000
_refine_ls_structure_factor_coef Fsqd
_refine_ls_weighting_details 'w=1/[\s^2^(Fo^2^)+(0.1464P)^2^] where P=(Fo^2^+2Fc^2^)/3'
_refine_ls_weighting_scheme calc
_refine_ls_wR_factor_gt 0.1789
_refine_ls_wR_factor_ref 0.1829
_reflns_Friedel_coverage 0.796
_reflns_Friedel_fraction_full 0.818
_reflns_Friedel_fraction_max 0.777
_reflns_number_gt 13816
_reflns_number_total 15209
_reflns_threshold_expression 'I > 2\s(I)'
_cod_data_source_file jo0c01716_si_002.cif
_cod_data_source_block 10B
_cod_depositor_comments 'Adding full bibliography for 4038740--4038746.cif.'
_cod_original_cell_volume 1232.79(11)
_cod_database_code 4038743
_shelx_shelxl_version_number 2018/3
_chemical_oxdiff_formula 'C55 H44 N2 O4 F8 B2 Br2 Cl2'
_shelx_space_group_comment
;
The symmetry employed for this shelxl refinement is uniquely defined
by the following loop, which should always be used as a source of
symmetry information in preference to the above space-group names.
They are only intended as comments.
;
_shelx_estimated_absorpt_t_max 0.871
_shelx_estimated_absorpt_t_min 0.434
_diffrn_oxdiff_twin_integration_method simultaneous
_olex2_refinement_description
;
1. Twinned data refinement
 Scales: 0.6504(15)
 0.3496(15)
2. Fixed Uiso
 At 1.2 times of:
  All C(H) groups, All C(H,H) groups
 At 1.5 times of:
  All C(H,H,H) groups
3. Restrained distances
 B1F-F3F \\sim B1F-F4F \\sim B1F-F2F \\sim B1F-F5F
 with sigma of 0.02
 F2F-F3F \\sim F2F-F5F \\sim F3F-F4F \\sim F3F-F5F \\sim F4F-F5F \\sim F2F-F4F
 with sigma of 0.04
 B1G-F2G \\sim B1G-F3G \\sim B1G-F4G \\sim B1G-F5G
 with sigma of 0.02
 F2G-F3G \\sim F2G-F5G \\sim F3G-F4G \\sim F3G-F5G \\sim F4G-F5G
 with sigma of 0.04
 B1I-F2I \\sim B1I-F5I \\sim B1I-F3I \\sim B1I-F4I
 with sigma of 0.02
 F2I-F3I \\sim F2I-F4I \\sim F2I-F5I \\sim F3I-F4I \\sim F3I-F5I \\sim F4I-F5I
 with sigma of 0.04
 B1H-F3H \\sim B1H-F2H \\sim B1H-F5H \\sim B1H-F4H
 with sigma of 0.02
 F3H-F2H \\sim F3H-F5H \\sim F3H-F4H \\sim F2H-F5H \\sim F2H-F4H \\sim F5H-F4H
 with sigma of 0.04
4. Uiso/Uaniso restraints and constraints
Uanis(B1G) = Uanis(B1F)
Uanis(B1I) = Uanis(B1H)
5. Rigid body (RIGU) restrains
 F4G, F2G, B1G, F3G, F5G
 with sigma for 1-2 distances of 0.004 and sigma for 1-3 distances of 0.004
 F2F, F3F, B1F, F4F, F5F
 with sigma for 1-2 distances of 0.004 and sigma for 1-3 distances of 0.004
 F5H, F3H, B1H, F2H, F4H
 with sigma for 1-2 distances of 0.004 and sigma for 1-3 distances of 0.004
 F5I, F2I, B1I, F3I, F4I
 with sigma for 1-2 distances of 0.004 and sigma for 1-3 distances of 0.004
6. Others
 Sof(F2G)=Sof(F3G)=Sof(B1G)=Sof(F4G)=Sof(F5G)=1-FVAR(1)
 Sof(F3F)=Sof(F4F)=Sof(B1F)=Sof(F2F)=Sof(F5F)=FVAR(1)
 Sof(F2I)=Sof(B1I)=Sof(F5I)=Sof(F3I)=Sof(F4I)=1-FVAR(2)
 Sof(F3H)=Sof(F2H)=Sof(B1H)=Sof(F5H)=Sof(F4H)=FVAR(2)
7.a Secondary CH2 refined with riding coordinates:
 C29B(H29A,H29B), C30A(H30C,H30D), C30B(H30A,H30B), C29A(H29C,H29D), C0BA(H0BA,
 H0BB)
7.b Aromatic/amide H refined with riding coordinates:
 C24B(H24B), C22B(H22B), C13B(H13B), C8B(H8B), C22A(H22A), C24A(H24A),
 C9A(H9A), C13A(H13A), C8A(H8A), C15A(H15A), C23B(H23B), C4B(H4B), C3B(H3B),
 C15B(H15B), C7B(H7B), C7A(H7A), C14B(H14B), C9B(H9B), C23A(H23A), C4A(H4A),
 C3A(H3A), C14A(H14A)
7.c Idealised Me refined as rotating group:
 C31B(H31A,H31B,H31C), C28A(H28D,H28E,H28F), C28B(H28A,H28B,H28C), C31A(H31D,
 H31E,H31F)
;
_olex2_submission_special_instructions 'No special instructions were received'

loop_
_space_group_symop_operation_xyz
'x, y, z'

loop_
_atom_site_label
_atom_site_type_symbol
_atom_site_fract_x
_atom_site_fract_y
_atom_site_fract_z
_atom_site_U_iso_or_equiv
_atom_site_adp_type
_atom_site_occupancy
_atom_site_site_symmetry_order
_atom_site_calc_flag
_atom_site_refinement_flags_posn
_atom_site_refinement_flags_adp
_atom_site_refinement_flags_occupancy
_atom_site_disorder_assembly
_atom_site_disorder_group
Br1B Br 0.50799(11) 0.26138(9) 0.42768(7) 0.0469(3) Uani 1 1 d . . . . .
Br1A Br 1.29147(12) 0.61032(10) 0.54756(8) 0.0503(3) Uani 1 1 d . . . . .
Cl1A Cl 0.7812(7) 0.9771(4) 0.5811(4) 0.0907(13) Uani 1 1 d . . . . .
F2G F 0.359(4) 0.795(2) 0.1527(18) 0.051(5) Uani 0.52(3) 1 d D . P A 2
O20B O 0.2129(9) 0.3391(6) 1.0789(5) 0.0351(13) Uani 1 1 d . . . . .
O27A O 0.6215(9) 0.4263(6) 0.2755(5) 0.0390(14) Uani 1 1 d . . . . .
C5B C 0.2819(10) 0.1532(8) 0.7020(6) 0.0294(17) Uani 1 1 d . . . . .
O20A O 0.6555(9) 0.2848(6) -0.0842(5) 0.0386(14) Uani 1 1 d . . . . .
N11A N 0.7830(10) 0.0406(7) 0.1310(6) 0.0352(16) Uani 1 1 d . . . . .
C17A C 0.7248(11) 0.1657(8) 0.0265(7) 0.0313(17) Uani 1 1 d . . . . .
O27B O -0.0333(9) 0.2518(7) 0.7288(5) 0.0395(15) Uani 1 1 d . . . . .
N11B N 0.2171(10) -0.0405(7) 0.8690(6) 0.0327(15) Uani 1 1 d . . . . .
C21B C 0.1349(11) 0.3691(8) 0.9956(7) 0.0327(18) Uani 1 1 d . . . . .
C12B C 0.2408(11) 0.0353(8) 0.9659(6) 0.0304(17) Uani 1 1 d . . . . .
C24B C -0.0443(12) 0.4365(9) 0.8412(8) 0.040(2) Uani 1 1 d . . . . .
H24B H -0.109866 0.460002 0.788875 0.048 Uiso 1 1 calc R U . . .
C26A C 0.6645(10) 0.3581(8) 0.1017(7) 0.0314(17) Uani 1 1 d . . . . .
C21A C 0.6269(11) 0.3675(8) 0.0000(7) 0.0334(18) Uani 1 1 d . . . . .
C10A C 0.8382(11) 0.1310(8) 0.2139(7) 0.0352(19) Uani 1 1 d . . . . .
C22B C 0.0831(13) 0.4770(9) 1.0179(8) 0.039(2) Uani 1 1 d . . . . .
H22B H 0.107229 0.526541 1.085428 0.047 Uiso 1 1 calc R U . . .
C19A C 0.8369(11) 0.2440(8) 0.2055(7) 0.0308(17) Uani 1 1 d . . . . .
C10B C 0.2251(11) -0.0028(8) 0.7830(7) 0.0325(17) Uani 1 1 d . . . . .
C12A C 0.7534(11) 0.0551(8) 0.0335(7) 0.0355(19) Uani 1 1 d . . . . .
C13B C 0.2833(12) 0.0026(9) 1.0567(7) 0.0362(19) Uani 1 1 d . . . . .
H13B H 0.297475 -0.074099 1.053737 0.043 Uiso 1 1 calc R U . . .
C16A C 0.6839(12) 0.1802(8) -0.0731(7) 0.0349(18) Uani 1 1 d . . . . .
C8B C 0.2664(14) -0.0469(8) 0.6028(7) 0.038(2) Uani 1 1 d . . . . .
H8B H 0.267949 -0.100898 0.538429 0.046 Uiso 1 1 calc R U . . .
C22A C 0.5635(13) 0.4626(9) -0.0214(8) 0.042(2) Uani 1 1 d . . . . .
H22A H 0.548164 0.468945 -0.090200 0.050 Uiso 1 1 calc R U . . .
C25A C 0.6091(11) 0.4439(8) 0.1811(7) 0.0349(18) Uani 1 1 d . . . . .
F3G F 0.314(5) 0.914(2) 0.297(2) 0.111(13) Uani 0.52(3) 1 d D . P A 2
C17B C 0.2163(10) 0.1497(8) 0.9711(6) 0.0299(17) Uani 1 1 d . . . . .
C24A C 0.5420(13) 0.5381(9) 0.1597(9) 0.042(2) Uani 1 1 d . . . . .
H24A H 0.508944 0.596047 0.213743 0.051 Uiso 1 1 calc R U . . .
C9A C 0.8985(14) 0.1114(10) 0.3107(8) 0.041(2) Uani 1 1 d . . . . .
H9A H 0.886439 0.037050 0.319350 0.050 Uiso 1 1 calc R U . . .
C6A C 0.9986(12) 0.3108(9) 0.3799(7) 0.038(2) Uani 1 1 d . . . . .
C13A C 0.7461(13) -0.0334(9) -0.0568(8) 0.041(2) Uani 1 1 d . . . . .
H13A H 0.764967 -0.107324 -0.052119 0.049 Uiso 1 1 calc R U . . .
C8A C 0.9726(14) 0.1992(10) 0.3898(8) 0.044(2) Uani 1 1 d . . . . .
H8A H 1.008619 0.185385 0.454174 0.053 Uiso 1 1 calc R U . . .
C18A C 0.7433(11) 0.2591(8) 0.1152(7) 0.0317(17) Uani 1 1 d . . . . .
C15A C 0.6797(12) 0.0945(9) -0.1607(7) 0.040(2) Uani 1 1 d . . . . .
H15A H 0.655546 0.107418 -0.226689 0.048 Uiso 1 1 calc R U . . .
C26B C 0.1139(11) 0.2951(8) 0.8958(6) 0.0291(16) Uani 1 1 d . . . . .
C23B C -0.0046(14) 0.5101(9) 0.9391(8) 0.044(2) Uani 1 1 d . . . . .
H23B H -0.038413 0.584607 0.951895 0.053 Uiso 1 1 calc R U . . .
C19B C 0.2273(10) 0.1148(8) 0.7886(6) 0.0295(16) Uani 1 1 d . . . . .
C4B C 0.3341(11) 0.2667(8) 0.7091(6) 0.0289(16) Uani 1 1 d . . . . .
H4B H 0.323292 0.322624 0.770859 0.035 Uiso 1 1 calc R U . . .
C3B C 0.4005(10) 0.2995(8) 0.6293(6) 0.0321(17) Uani 1 1 d . . . . .
H3B H 0.437273 0.376817 0.635977 0.039 Uiso 1 1 calc R U . . .
F2I F 0.902(3) 0.659(4) 0.678(3) 0.094(8) Uani 0.76(12) 1 d D . P B 4
C6B C 0.3018(11) 0.0705(8) 0.6095(6) 0.0345(18) Uani 1 1 d . . . . .
C16B C 0.2328(11) 0.2276(8) 1.0696(6) 0.0319(17) Uani 1 1 d . . . . .
C18B C 0.1853(10) 0.1861(7) 0.8814(6) 0.0281(16) Uani 1 1 d . . . . .
C15B C 0.2775(13) 0.1971(9) 1.1584(7) 0.039(2) Uani 1 1 d . . . . .
H15B H 0.290034 0.251263 1.223736 0.047 Uiso 1 1 calc R U . . .
C7B C 0.3647(12) 0.1046(9) 0.5260(7) 0.0373(19) Uani 1 1 d . . . . .
H7B H 0.373183 0.050191 0.462882 0.045 Uiso 1 1 calc R U . . .
C7A C 1.0994(12) 0.3960(10) 0.4588(7) 0.040(2) Uani 1 1 d . . . . .
H7A H 1.138796 0.380767 0.522072 0.048 Uiso 1 1 calc R U . . .
C29B C 0.1895(12) -0.1632(8) 0.8607(7) 0.0366(19) Uani 1 1 d . . . . .
H29A H 0.108334 -0.200506 0.797881 0.044 Uiso 1 1 calc R U . . .
H29B H 0.133604 -0.173919 0.920844 0.044 Uiso 1 1 calc R U . . .
C30A C 0.9251(13) -0.1342(9) 0.1380(9) 0.044(2) Uani 1 1 d . . . . .
H30C H 0.974467 -0.131973 0.073562 0.053 Uiso 1 1 calc R U . . .
H30D H 1.012056 -0.093299 0.196920 0.053 Uiso 1 1 calc R U . . .
C14B C 0.3042(13) 0.0836(9) 1.1504(7) 0.040(2) Uani 1 1 d . . . . .
H14B H 0.337772 0.061927 1.211348 0.048 Uiso 1 1 calc R U . . .
C2A C 1.1411(12) 0.5012(9) 0.4444(7) 0.039(2) Uani 1 1 d . . . . .
C30B C 0.3562(13) -0.2207(9) 0.8559(8) 0.042(2) Uani 1 1 d . . . . .
H30A H 0.414666 -0.209176 0.796892 0.050 Uiso 1 1 calc R U . . .
H30B H 0.436379 -0.186416 0.919873 0.050 Uiso 1 1 calc R U . . .
C9B C 0.2309(14) -0.0832(9) 0.6856(8) 0.041(2) Uani 1 1 d . . . . .
H9B H 0.209649 -0.161931 0.679311 0.049 Uiso 1 1 calc R U . . .
C31B C 0.3163(16) -0.3459(9) 0.8440(9) 0.049(2) Uani 1 1 d . . . . .
H31A H 0.239821 -0.380136 0.779627 0.073 Uiso 1 1 calc R U . . .
H31B H 0.257978 -0.357153 0.902399 0.073 Uiso 1 1 calc R U . . .
H31C H 0.425092 -0.381514 0.842320 0.073 Uiso 1 1 calc R U . . .
C23A C 0.5234(14) 0.5471(10) 0.0588(9) 0.048(2) Uani 1 1 d . . . . .
H23A H 0.482205 0.613080 0.045112 0.057 Uiso 1 1 calc R U . . .
C25B C 0.0103(11) 0.3293(9) 0.8189(7) 0.0332(18) Uani 1 1 d . . . . .
B1G B 0.366(3) 0.811(2) 0.257(2) 0.038(4) Uani 0.52(3) 1 d D . P A 2
C2B C 0.4128(11) 0.2160(9) 0.5373(6) 0.037(2) Uani 1 1 d . . . . .
C28A C 0.6013(17) 0.5197(11) 0.3610(9) 0.054(3) Uani 1 1 d . . . . .
H28D H 0.481139 0.538959 0.355272 0.082 Uiso 1 1 calc R U . . .
H28E H 0.681538 0.585105 0.360536 0.082 Uiso 1 1 calc R U . . .
H28F H 0.627508 0.498741 0.425578 0.082 Uiso 1 1 calc R U . . .
C4A C 0.9847(11) 0.4419(9) 0.2749(7) 0.0348(18) Uani 1 1 d . . . . .
H4A H 0.946654 0.458053 0.211874 0.042 Uiso 1 1 calc R U . . .
C3A C 1.0864(12) 0.5240(9) 0.3505(7) 0.038(2) Uani 1 1 d . . . . .
H3A H 1.119515 0.595501 0.339539 0.046 Uiso 1 1 calc R U . . .
C29A C 0.7589(12) -0.0760(8) 0.1433(8) 0.039(2) Uani 1 1 d . . . . .
H29C H 0.668681 -0.121830 0.088454 0.047 Uiso 1 1 calc R U . . .
H29D H 0.715893 -0.072874 0.210537 0.047 Uiso 1 1 calc R U . . .
C14A C 0.7120(14) -0.0140(9) -0.1513(8) 0.042(2) Uani 1 1 d . . . . .
H14A H 0.710025 -0.074469 -0.211689 0.050 Uiso 1 1 calc R U . . .
C28B C -0.1510(16) 0.2808(12) 0.6539(8) 0.053(3) Uani 1 1 d . . . . .
H28A H -0.186515 0.213962 0.595718 0.079 Uiso 1 1 calc R U . . .
H28B H -0.092947 0.340735 0.629370 0.079 Uiso 1 1 calc R U . . .
H28C H -0.254053 0.307460 0.685421 0.079 Uiso 1 1 calc R U . . .
C31A C 0.889(2) -0.2563(10) 0.1410(11) 0.060(3) Uani 1 1 d . . . . .
H31D H 0.807550 -0.297840 0.080563 0.090 Uiso 1 1 calc R U . . .
H31E H 0.836996 -0.258580 0.203934 0.090 Uiso 1 1 calc R U . . .
H31F H 0.997996 -0.291399 0.140361 0.090 Uiso 1 1 calc R U . . .
C5A C 0.9349(11) 0.3345(8) 0.2877(7) 0.0316(17) Uani 1 1 d . . . . .
F4G F 0.532(2) 0.808(2) 0.2969(15) 0.087(8) Uani 0.52(3) 1 d D . P A 2
F5G F 0.262(3) 0.726(2) 0.275(2) 0.096(8) Uani 0.52(3) 1 d D . P A 2
C0BA C 0.761(2) 0.8357(15) 0.5069(12) 0.075(4) Uani 1 1 d . . . . .
H0BA H 0.775389 0.785213 0.552828 0.091 Uiso 1 1 calc R U . . .
H0BB H 0.643786 0.815386 0.467292 0.091 Uiso 1 1 calc R U . . .
Cl0B Cl 0.9204(6) 0.8174(5) 0.4219(3) 0.0905(14) Uani 1 1 d . . . . .
B1I B 0.752(3) 0.656(2) 0.724(3) 0.049(4) Uani 0.76(12) 1 d D . P B 4
F5I F 0.675(5) 0.547(2) 0.703(4) 0.090(10) Uani 0.76(12) 1 d D . P B 4
F3I F 0.639(4) 0.724(2) 0.691(2) 0.052(4) Uani 0.76(12) 1 d D . P B 4
F4I F 0.796(5) 0.696(4) 0.831(2) 0.062(6) Uani 0.76(12) 1 d D . P B 4
F3F F 0.519(3) 0.913(3) 0.3216(16) 0.100(10) Uani 0.48(3) 1 d D . P A 1
F4F F 0.361(6) 0.802(4) 0.180(2) 0.077(10) Uani 0.48(3) 1 d D . P A 1
B1F B 0.377(3) 0.837(2) 0.283(2) 0.038(4) Uani 0.48(3) 1 d D . P A 1
F2F F 0.248(3) 0.901(3) 0.315(2) 0.089(10) Uani 0.48(3) 1 d D . P A 1
F5F F 0.373(5) 0.750(2) 0.324(2) 0.105(11) Uani 0.48(3) 1 d D . P A 1
F3H F 0.674(15) 0.723(9) 0.688(9) 0.07(2) Uani 0.24(12) 1 d D . P B 3
F2H F 0.912(7) 0.636(5) 0.709(8) 0.058(16) Uani 0.24(12) 1 d D . P B 3
B1H B 0.750(8) 0.653(6) 0.741(6) 0.049(4) Uani 0.24(12) 1 d D . P B 3
F5H F 0.649(12) 0.551(8) 0.717(9) 0.065(16) Uani 0.24(12) 1 d D . P B 3
F4H F 0.766(15) 0.703(10) 0.846(6) 0.059(17) Uani 0.24(12) 1 d D . P B 3

loop_
_atom_site_aniso_label
_atom_site_aniso_U_11
_atom_site_aniso_U_22
_atom_site_aniso_U_33
_atom_site_aniso_U_23
_atom_site_aniso_U_13
_atom_site_aniso_U_12
Br1B 0.0487(6) 0.0665(8) 0.0310(4) 0.0192(4) 0.0122(4) 0.0099(5)
Br1A 0.0462(6) 0.0592(7) 0.0349(5) -0.0039(4) -0.0007(4) 0.0037(5)
Cl1A 0.110(3) 0.073(3) 0.085(3) 0.001(2) 0.029(2) 0.029(2)
F2G 0.068(10) 0.051(10) 0.034(10) 0.008(7) 0.010(8) 0.015(8)
O20B 0.046(3) 0.032(3) 0.026(3) 0.007(2) 0.005(2) 0.006(3)
O27A 0.039(3) 0.039(4) 0.042(3) 0.012(3) 0.015(3) 0.011(3)
C5B 0.028(4) 0.034(5) 0.025(3) 0.007(3) -0.002(3) 0.001(3)
O20A 0.044(3) 0.038(4) 0.034(3) 0.011(3) -0.002(3) 0.002(3)
N11A 0.032(3) 0.031(4) 0.043(4) 0.012(3) 0.007(3) 0.002(3)
C17A 0.026(4) 0.031(5) 0.037(4) 0.010(3) 0.005(3) 0.002(3)
O27B 0.032(3) 0.051(4) 0.036(3) 0.015(3) -0.002(2) 0.011(3)
N11B 0.033(4) 0.032(4) 0.032(3) 0.008(3) 0.003(3) 0.001(3)
C21B 0.031(4) 0.038(5) 0.033(4) 0.013(3) 0.012(3) 0.007(4)
C12B 0.031(4) 0.029(5) 0.033(4) 0.010(3) 0.006(3) 0.002(3)
C24B 0.033(4) 0.042(6) 0.051(5) 0.022(4) 0.006(4) 0.009(4)
C26A 0.024(4) 0.034(5) 0.037(4) 0.010(4) 0.004(3) 0.003(3)
C21A 0.025(4) 0.036(5) 0.039(4) 0.010(4) 0.000(3) 0.004(3)
C10A 0.032(4) 0.037(5) 0.040(5) 0.013(4) 0.007(3) 0.008(4)
C22B 0.042(5) 0.036(5) 0.040(4) 0.009(4) 0.016(4) 0.006(4)
C19A 0.025(4) 0.034(5) 0.033(4) 0.009(3) 0.007(3) 0.003(3)
C10B 0.030(4) 0.033(5) 0.033(4) 0.007(3) 0.004(3) 0.006(3)
C12A 0.031(4) 0.033(5) 0.043(5) 0.009(4) 0.005(3) 0.005(3)
C13B 0.033(4) 0.041(5) 0.040(4) 0.019(4) 0.006(3) 0.003(4)
C16A 0.033(4) 0.033(5) 0.037(4) 0.009(4) 0.000(3) 0.003(3)
C8B 0.050(5) 0.028(5) 0.032(4) 0.001(3) 0.000(4) 0.006(4)
C22A 0.038(5) 0.039(6) 0.049(5) 0.018(4) -0.006(4) 0.000(4)
C25A 0.027(4) 0.034(5) 0.043(5) 0.009(4) 0.005(3) 0.006(3)
F3G 0.22(4) 0.066(12) 0.053(11) 0.010(10) 0.014(19) 0.080(19)
C17B 0.024(3) 0.037(5) 0.030(4) 0.009(3) 0.006(3) 0.002(3)
C24A 0.036(5) 0.036(5) 0.054(6) 0.010(4) 0.007(4) 0.007(4)
C9A 0.047(5) 0.044(6) 0.041(5) 0.021(4) 0.009(4) 0.015(4)
C6A 0.034(4) 0.047(6) 0.034(4) 0.011(4) 0.008(3) 0.012(4)
C13A 0.036(4) 0.034(5) 0.049(5) 0.008(4) 0.004(4) 0.001(4)
C8A 0.051(5) 0.050(6) 0.038(5) 0.020(4) 0.004(4) 0.017(5)
C18A 0.025(4) 0.037(5) 0.033(4) 0.009(4) 0.005(3) 0.003(3)
C15A 0.036(4) 0.043(6) 0.036(4) 0.006(4) 0.000(3) -0.001(4)
C26B 0.027(4) 0.035(5) 0.029(4) 0.013(3) 0.006(3) 0.007(3)
C23B 0.050(5) 0.040(6) 0.052(5) 0.018(4) 0.023(4) 0.017(4)
C19B 0.029(4) 0.032(4) 0.027(4) 0.007(3) 0.000(3) 0.002(3)
C4B 0.029(4) 0.033(5) 0.025(4) 0.008(3) 0.002(3) 0.005(3)
C3B 0.028(4) 0.043(5) 0.029(4) 0.014(3) 0.003(3) 0.006(3)
F2I 0.046(6) 0.16(2) 0.069(12) 0.007(13) 0.012(7) 0.024(9)
C6B 0.035(4) 0.040(5) 0.026(4) 0.007(3) 0.000(3) 0.009(4)
C16B 0.032(4) 0.035(5) 0.031(4) 0.012(3) 0.008(3) 0.004(3)
C18B 0.024(3) 0.031(4) 0.030(4) 0.009(3) 0.004(3) 0.005(3)
C15B 0.041(5) 0.048(6) 0.029(4) 0.013(4) 0.006(3) 0.005(4)
C7B 0.036(4) 0.046(6) 0.027(4) 0.005(3) 0.003(3) 0.008(4)
C7A 0.034(4) 0.056(6) 0.032(4) 0.013(4) 0.003(3) 0.013(4)
C29B 0.037(4) 0.030(5) 0.043(5) 0.010(4) 0.008(3) 0.001(3)
C30A 0.039(5) 0.038(6) 0.058(6) 0.014(5) 0.008(4) 0.010(4)
C14B 0.038(4) 0.051(6) 0.036(4) 0.023(4) 0.007(3) 0.003(4)
C2A 0.030(4) 0.052(6) 0.031(4) 0.002(4) 0.004(3) 0.007(4)
C30B 0.043(5) 0.039(5) 0.049(5) 0.017(4) 0.011(4) 0.010(4)
C9B 0.049(5) 0.033(5) 0.038(5) 0.006(4) 0.001(4) 0.005(4)
C31B 0.057(6) 0.035(6) 0.060(6) 0.023(5) 0.008(5) 0.007(4)
C23A 0.041(5) 0.042(6) 0.060(6) 0.017(5) -0.007(4) 0.006(4)
C25B 0.026(4) 0.042(5) 0.037(4) 0.017(4) 0.006(3) 0.009(3)
B1G 0.045(6) 0.040(10) 0.033(11) 0.011(9) 0.008(6) 0.012(6)
C2B 0.034(4) 0.056(6) 0.024(4) 0.012(4) 0.004(3) 0.014(4)
C28A 0.065(7) 0.051(7) 0.046(5) 0.003(5) 0.020(5) 0.016(5)
C4A 0.032(4) 0.042(5) 0.032(4) 0.011(4) 0.007(3) 0.007(4)
C3A 0.036(4) 0.043(5) 0.033(4) 0.006(4) 0.006(3) 0.005(4)
C29A 0.036(4) 0.033(5) 0.052(5) 0.017(4) 0.009(4) 0.002(4)
C14A 0.044(5) 0.035(5) 0.042(5) 0.003(4) 0.008(4) 0.000(4)
C28B 0.055(6) 0.068(8) 0.037(5) 0.022(5) -0.010(4) 0.017(6)
C31A 0.080(8) 0.032(6) 0.069(7) 0.012(5) 0.013(6) 0.014(5)
C5A 0.025(4) 0.037(5) 0.033(4) 0.009(4) 0.006(3) 0.002(3)
F4G 0.053(8) 0.14(2) 0.067(10) 0.027(12) -0.005(7) 0.026(10)
F5G 0.096(14) 0.098(14) 0.12(2) 0.073(15) 0.033(13) -0.002(12)
C0BA 0.093(11) 0.074(10) 0.054(7) 0.010(7) 0.009(7) 0.004(8)
Cl0B 0.074(2) 0.115(4) 0.0637(19) -0.013(2) 0.0056(16) 0.018(2)
B1I 0.037(5) 0.040(6) 0.063(10) 0.003(6) -0.006(6) 0.005(4)
F5I 0.078(14) 0.039(7) 0.14(3) 0.014(10) -0.048(14) 0.008(7)
F3I 0.049(8) 0.040(8) 0.066(8) 0.015(6) 0.004(6) 0.007(5)
F4I 0.058(11) 0.063(14) 0.059(9) 0.007(8) 0.001(7) 0.008(8)
F3F 0.094(13) 0.11(2) 0.067(12) -0.011(12) 0.025(10) -0.034(13)
F4F 0.082(15) 0.11(2) 0.036(12) 0.005(11) 0.011(11) 0.033(12)
B1F 0.045(6) 0.040(10) 0.033(11) 0.011(9) 0.008(6) 0.012(6)
F2F 0.069(11) 0.13(2) 0.052(14) -0.012(12) -0.003(9) 0.043(12)
F5F 0.18(3) 0.071(14) 0.083(15) 0.045(13) 0.034(18) 0.028(16)
F3H 0.08(4) 0.08(4) 0.07(3) 0.03(3) 0.02(3) 0.04(3)
F2H 0.042(13) 0.06(3) 0.06(3) 0.002(19) -0.003(16) 0.010(13)
B1H 0.037(5) 0.040(6) 0.063(10) 0.003(6) -0.006(6) 0.005(4)
F5H 0.05(2) 0.050(18) 0.09(3) 0.001(19) -0.01(2) -0.004(16)
F4H 0.06(4) 0.05(2) 0.062(16) -0.002(19) -0.009(17) 0.02(3)

loop_
_atom_type_symbol
_atom_type_description
_atom_type_scat_dispersion_real
_atom_type_scat_dispersion_imag
_atom_type_scat_source
C C 0.0181 0.0091 'International Tables Vol C Tables 4.2.6.8 and 6.1.1.4'
H H 0.0000 0.0000 'International Tables Vol C Tables 4.2.6.8 and 6.1.1.4'
B B 0.0090 0.0039 'International Tables Vol C Tables 4.2.6.8 and 6.1.1.4'
Br Br -0.6763 1.2805 'International Tables Vol C Tables 4.2.6.8 and 6.1.1.4'
Cl Cl 0.3639 0.7018 'International Tables Vol C Tables 4.2.6.8 and 6.1.1.4'
F F 0.0727 0.0534 'International Tables Vol C Tables 4.2.6.8 and 6.1.1.4'
N N 0.0311 0.0180 'International Tables Vol C Tables 4.2.6.8 and 6.1.1.4'
O O 0.0492 0.0322 'International Tables Vol C Tables 4.2.6.8 and 6.1.1.4'

loop_
_exptl_crystal_face_index_h
_exptl_crystal_face_index_k
_exptl_crystal_face_index_l
_exptl_crystal_face_perp_dist
_exptl_oxdiff_crystal_face_indexfrac_h
_exptl_oxdiff_crystal_face_indexfrac_k
_exptl_oxdiff_crystal_face_indexfrac_l
_exptl_oxdiff_crystal_face_x
_exptl_oxdiff_crystal_face_y
_exptl_oxdiff_crystal_face_z
0 0 1 0.0187 -0.0002 -0.0005 1.0006 -0.0193 0.1166 -0.0125
0 0 -1 0.0187 0.0002 0.0005 -1.0006 0.0193 -0.1166 0.0125
0 1 0 0.0738 0.0000 0.9995 0.0002 -0.0296 0.0435 0.1192
0 -1 0 0.0738 -0.0000 -0.9995 -0.0002 0.0296 -0.0435 -0.1192
1 -1 1 0.0700 0.9998 -1.0005 1.0013 -0.1890 0.0621 -0.1539
-1 0 1 0.0952 -1.0002 0.0000 0.9996 0.1800 0.1276 0.0096

loop_
_geom_angle_atom_site_label_1
_geom_angle_atom_site_label_2
_geom_angle_atom_site_label_3
_geom_angle
_geom_angle_site_symmetry_1
_geom_angle_site_symmetry_3
_geom_angle_publ_flag
C16B O20B C21B 118.7(7) . . ?
C25A O27A C28A 117.6(8) . . ?
C4B C5B C19B 122.9(8) . . ?
C4B C5B C6B 118.2(8) . . ?
C6B C5B C19B 118.5(8) . . ?
C21A O20A C16A 119.2(7) . . ?
C10A N11A C12A 120.6(8) . . ?
C10A N11A C29A 121.0(8) . . ?
C12A N11A C29A 118.3(8) . . ?
C16A C17A C12A 117.4(9) . . ?
C16A C17A C18A 120.9(8) . . ?
C18A C17A C12A 121.6(8) . . ?
C25B O27B C28B 117.1(8) . . ?
C12B N11B C29B 118.9(7) . . ?
C10B N11B C12B 120.4(8) . . ?
C10B N11B C29B 120.7(8) . . ?
O20B C21B C22B 114.9(8) . . ?
O20B C21B C26B 121.6(8) . . ?
C22B C21B C26B 123.6(9) . . ?
N11B C12B C13B 122.8(8) . . ?
N11B C12B C17B 117.0(8) . . ?
C13B C12B C17B 120.2(8) . . ?
C23B C24B H24B 119.6 . . ?
C25B C24B H24B 119.6 . . ?
C25B C24B C23B 120.8(9) . . ?
C21A C26A C25A 116.1(8) . . ?
C21A C26A C18A 117.8(8) . . ?
C25A C26A C18A 126.0(8) . . ?
O20A C21A C26A 122.2(8) . . ?
O20A C21A C22A 115.2(8) . . ?
C22A C21A C26A 122.6(9) . . ?
N11A C10A C19A 121.1(8) . . ?
N11A C10A C9A 119.2(9) . . ?
C19A C10A C9A 119.7(9) . . ?
C21B C22B H22B 121.1 . . ?
C23B C22B C21B 117.9(9) . . ?
C23B C22B H22B 121.1 . . ?
C10A C19A C5A 118.1(8) . . ?
C18A C19A C10A 116.9(8) . . ?
C18A C19A C5A 125.0(9) . . ?
N11B C10B C19B 121.1(8) . . ?
N11B C10B C9B 119.1(9) . . ?
C19B C10B C9B 119.8(8) . . ?
N11A C12A C17A 116.9(8) . . ?
N11A C12A C13A 123.4(9) . . ?
C13A C12A C17A 119.7(9) . . ?
C12B C13B H13B 120.5 . . ?
C14B C13B C12B 119.1(9) . . ?
C14B C13B H13B 120.5 . . ?
O20A C16A C17A 119.7(8) . . ?
C15A C16A O20A 117.5(8) . . ?
C15A C16A C17A 122.6(9) . . ?
C6B C8B H8B 119.2 . . ?
C9B C8B H8B 119.2 . . ?
C9B C8B C6B 121.7(9) . . ?
C21A C22A H22A 120.7 . . ?
C23A C22A C21A 118.7(10) . . ?
C23A C22A H22A 120.7 . . ?
O27A C25A C26A 116.0(8) . . ?
O27A C25A C24A 123.1(9) . . ?
C24A C25A C26A 120.9(9) . . ?
C16B C17B C12B 118.0(8) . . ?
C18B C17B C12B 121.3(8) . . ?
C18B C17B C16B 120.6(8) . . ?
C25A C24A H24A 120.1 . . ?
C23A C24A C25A 119.7(10) . . ?
C23A C24A H24A 120.1 . . ?
C10A C9A H9A 120.2 . . ?
C8A C9A C10A 119.7(10) . . ?
C8A C9A H9A 120.2 . . ?
C7A C6A C8A 120.2(9) . . ?
C5A C6A C8A 119.7(9) . . ?
C5A C6A C7A 119.9(10) . . ?
C12A C13A H13A 119.7 . . ?
C14A C13A C12A 120.5(10) . . ?
C14A C13A H13A 119.7 . . ?
C9A C8A C6A 122.4(9) . . ?
C9A C8A H8A 118.8 . . ?
C6A C8A H8A 118.8 . . ?
C17A C18A C26A 115.5(8) . . ?
C17A C18A C19A 116.2(8) . . ?
C19A C18A C26A 128.3(8) . . ?
C16A C15A H15A 120.7 . . ?
C16A C15A C14A 118.6(9) . . ?
C14A C15A H15A 120.7 . . ?
C21B C26B C18B 118.1(8) . . ?
C21B C26B C25B 116.2(8) . . ?
C25B C26B C18B 125.4(8) . . ?
C24B C23B H23B 119.5 . . ?
C22B C23B C24B 121.0(10) . . ?
C22B C23B H23B 119.5 . . ?
C10B C19B C5B 118.2(8) . . ?
C18B C19B C5B 125.0(8) . . ?
C18B C19B C10B 116.7(8) . . ?
C5B C4B H4B 119.1 . . ?
C3B C4B C5B 121.8(8) . . ?
C3B C4B H4B 119.1 . . ?
C4B C3B H3B 120.7 . . ?
C4B C3B C2B 118.6(9) . . ?
C2B C3B H3B 120.7 . . ?
C5B C6B C8B 120.0(8) . . ?
C7B C6B C5B 119.9(9) . . ?
C7B C6B C8B 120.0(8) . . ?
O20B C16B C17B 120.4(8) . . ?
O20B C16B C15B 117.2(8) . . ?
C15B C16B C17B 122.3(9) . . ?
C17B C18B C26B 115.4(7) . . ?
C17B C18B C19B 117.0(8) . . ?
C19B C18B C26B 127.7(7) . . ?
C16B C15B H15B 120.9 . . ?
C16B C15B C14B 118.2(9) . . ?
C14B C15B H15B 120.9 . . ?
C6B C7B H7B 120.4 . . ?
C2B C7B C6B 119.2(8) . . ?
C2B C7B H7B 120.4 . . ?
C6A C7A H7A 119.9 . . ?
C2A C7A C6A 120.2(9) . . ?
C2A C7A H7A 119.9 . . ?
N11B C29B H29A 108.8 . . ?
N11B C29B H29B 108.8 . . ?
N11B C29B C30B 113.7(8) . . ?
H29A C29B H29B 107.7 . . ?
C30B C29B H29A 108.8 . . ?
C30B C29B H29B 108.8 . . ?
H30C C30A H30D 108.1 . . ?
C29A C30A H30C 109.5 . . ?
C29A C30A H30D 109.5 . . ?
C31A C30A H30C 109.5 . . ?
C31A C30A H30D 109.5 . . ?
C31A C30A C29A 110.7(9) . . ?
C13B C14B C15B 122.2(8) . . ?
C13B C14B H14B 118.9 . . ?
C15B C14B H14B 118.9 . . ?
C7A C2A Br1A 119.2(7) . . ?
C7A C2A C3A 120.4(9) . . ?
C3A C2A Br1A 120.1(8) . . ?
C29B C30B H30A 109.6 . . ?
C29B C30B H30B 109.6 . . ?
H30A C30B H30B 108.1 . . ?
C31B C30B C29B 110.4(9) . . ?
C31B C30B H30A 109.6 . . ?
C31B C30B H30B 109.6 . . ?
C10B C9B H9B 120.0 . . ?
C8B C9B C10B 120.0(10) . . ?
C8B C9B H9B 120.0 . . ?
C30B C31B H31A 109.5 . . ?
C30B C31B H31B 109.5 . . ?
C30B C31B H31C 109.5 . . ?
H31A C31B H31B 109.5 . . ?
H31A C31B H31C 109.5 . . ?
H31B C31B H31C 109.5 . . ?
C22A C23A C24A 121.4(10) . . ?
C22A C23A H23A 119.3 . . ?
C24A C23A H23A 119.3 . . ?
O27B C25B C24B 123.9(8) . . ?
O27B C25B C26B 116.2(8) . . ?
C24B C25B C26B 119.8(9) . . ?
F3G B1G F2G 108(2) . . ?
F4G B1G F2G 110(2) . . ?
F4G B1G F3G 110(2) . . ?
F5G B1G F2G 109(2) . . ?
F5G B1G F3G 112(2) . . ?
F5G B1G F4G 109(2) . . ?
C3B C2B Br1B 118.5(8) . . ?
C7B C2B Br1B 119.3(7) . . ?
C7B C2B C3B 122.2(8) . . ?
O27A C28A H28D 109.5 . . ?
O27A C28A H28E 109.5 . . ?
O27A C28A H28F 109.5 . . ?
H28D C28A H28E 109.5 . . ?
H28D C28A H28F 109.5 . . ?
H28E C28A H28F 109.5 . . ?
C3A C4A H4A 119.0 . . ?
C3A C4A C5A 122.1(9) . . ?
C5A C4A H4A 119.0 . . ?
C2A C3A H3A 120.4 . . ?
C4A C3A C2A 119.2(10) . . ?
C4A C3A H3A 120.4 . . ?
N11A C29A C30A 113.2(8) . . ?
N11A C29A H29C 108.9 . . ?
N11A C29A H29D 108.9 . . ?
C30A C29A H29C 108.9 . . ?
C30A C29A H29D 108.9 . . ?
H29C C29A H29D 107.7 . . ?
C13A C14A C15A 121.0(9) . . ?
C13A C14A H14A 119.5 . . ?
C15A C14A H14A 119.5 . . ?
O27B C28B H28A 109.5 . . ?
O27B C28B H28B 109.5 . . ?
O27B C28B H28C 109.5 . . ?
H28A C28B H28B 109.5 . . ?
H28A C28B H28C 109.5 . . ?
H28B C28B H28C 109.5 . . ?
C30A C31A H31D 109.5 . . ?
C30A C31A H31E 109.5 . . ?
C30A C31A H31F 109.5 . . ?
H31D C31A H31E 109.5 . . ?
H31D C31A H31F 109.5 . . ?
H31E C31A H31F 109.5 . . ?
C6A C5A C19A 119.0(9) . . ?
C6A C5A C4A 118.0(9) . . ?
C4A C5A C19A 122.6(8) . . ?
Cl1A C0BA H0BA 109.7 . . ?
Cl1A C0BA H0BB 109.7 . . ?
H0BA C0BA H0BB 108.2 . . ?
Cl0B C0BA Cl1A 109.8(10) . . ?
Cl0B C0BA H0BA 109.7 . . ?
Cl0B C0BA H0BB 109.7 . . ?
F2I B1I F5I 110.3(18) . . ?
F2I B1I F3I 109.6(16) . . ?
F2I B1I F4I 108.4(15) . . ?
F5I B1I F3I 110.5(15) . . ?
F5I B1I F4I 108.1(18) . . ?
F3I B1I F4I 109.8(16) . . ?
F4F B1F F3F 112(3) . . ?
F4F B1F F2F 110(2) . . ?
F2F B1F F3F 101(2) . . ?
F5F B1F F3F 113(2) . . ?
F5F B1F F4F 111(2) . . ?
F5F B1F F2F 109(3) . . ?
F3H B1H F2H 108(3) . . ?
F3H B1H F4H 110(4) . . ?
F5H B1H F3H 109(4) . . ?
F5H B1H F2H 109(3) . . ?
F5H B1H F4H 110(4) . . ?
F4H B1H F2H 110(3) . . ?

loop_
_geom_bond_atom_site_label_1
_geom_bond_atom_site_label_2
_geom_bond_distance
_geom_bond_site_symmetry_2
_geom_bond_publ_flag
Br1B C2B 1.903(9) . ?
Br1A C2A 1.894(9) . ?
Cl1A C0BA 1.756(17) . ?
F2G B1G 1.363(19) . ?
O20B C21B 1.375(10) . ?
O20B C16B 1.366(12) . ?
O27A C25A 1.344(12) . ?
O27A C28A 1.434(12) . ?
C5B C19B 1.457(12) . ?
C5B C4B 1.400(13) . ?
C5B C6B 1.423(12) . ?
O20A C21A 1.365(11) . ?
O20A C16A 1.365(12) . ?
N11A C10A 1.366(13) . ?
N11A C12A 1.375(12) . ?
N11A C29A 1.487(12) . ?
C17A C12A 1.421(13) . ?
C17A C16A 1.414(12) . ?
C17A C18A 1.417(12) . ?
O27B C25B 1.333(12) . ?
O27B C28B 1.430(11) . ?
N11B C12B 1.384(11) . ?
N11B C10B 1.362(12) . ?
N11B C29B 1.482(12) . ?
C21B C22B 1.383(14) . ?
C21B C26B 1.406(12) . ?
C12B C13B 1.406(12) . ?
C12B C17B 1.420(13) . ?
C24B H24B 0.9500 . ?
C24B C23B 1.388(16) . ?
C24B C25B 1.384(14) . ?
C26A C21A 1.414(12) . ?
C26A C25A 1.422(13) . ?
C26A C18A 1.449(13) . ?
C21A C22A 1.390(14) . ?
C10A C19A 1.424(14) . ?
C10A C9A 1.434(13) . ?
C22B H22B 0.9500 . ?
C22B C23B 1.376(15) . ?
C19A C18A 1.422(12) . ?
C19A C5A 1.456(12) . ?
C10B C19B 1.428(13) . ?
C10B C9B 1.435(13) . ?
C12A C13A 1.404(14) . ?
C13B H13B 0.9500 . ?
C13B C14B 1.380(15) . ?
C16A C15A 1.363(13) . ?
C8B H8B 0.9500 . ?
C8B C6B 1.426(14) . ?
C8B C9B 1.352(15) . ?
C22A H22A 0.9500 . ?
C22A C23A 1.373(16) . ?
C25A C24A 1.392(15) . ?
F3G B1G 1.36(2) . ?
C17B C16B 1.413(12) . ?
C17B C18B 1.403(11) . ?
C24A H24A 0.9500 . ?
C24A C23A 1.392(16) . ?
C9A H9A 0.9500 . ?
C9A C8A 1.352(16) . ?
C6A C8A 1.415(15) . ?
C6A C7A 1.408(14) . ?
C6A C5A 1.405(13) . ?
C13A H13A 0.9500 . ?
C13A C14A 1.364(15) . ?
C8A H8A 0.9500 . ?
C15A H15A 0.9500 . ?
C15A C14A 1.412(16) . ?
C26B C18B 1.464(13) . ?
C26B C25B 1.423(12) . ?
C23B H23B 0.9500 . ?
C19B C18B 1.416(11) . ?
C4B H4B 0.9500 . ?
C4B C3B 1.375(12) . ?
C3B H3B 0.9500 . ?
C3B C2B 1.411(13) . ?
F2I B1I 1.373(19) . ?
C6B C7B 1.416(13) . ?
C16B C15B 1.370(12) . ?
C15B H15B 0.9500 . ?
C15B C14B 1.406(16) . ?
C7B H7B 0.9500 . ?
C7B C2B 1.358(15) . ?
C7A H7A 0.9500 . ?
C7A C2A 1.377(16) . ?
C29B H29A 0.9900 . ?
C29B H29B 0.9900 . ?
C29B C30B 1.519(13) . ?
C30A H30C 0.9900 . ?
C30A H30D 0.9900 . ?
C30A C29A 1.520(13) . ?
C30A C31A 1.519(16) . ?
C14B H14B 0.9500 . ?
C2A C3A 1.403(13) . ?
C30B H30A 0.9900 . ?
C30B H30B 0.9900 . ?
C30B C31B 1.510(15) . ?
C9B H9B 0.9500 . ?
C31B H31A 0.9800 . ?
C31B H31B 0.9800 . ?
C31B H31C 0.9800 . ?
C23A H23A 0.9500 . ?
B1G F4G 1.36(2) . ?
B1G F5G 1.35(2) . ?
C28A H28D 0.9800 . ?
C28A H28E 0.9800 . ?
C28A H28F 0.9800 . ?
C4A H4A 0.9500 . ?
C4A C3A 1.369(13) . ?
C4A C5A 1.406(14) . ?
C3A H3A 0.9500 . ?
C29A H29C 0.9900 . ?
C29A H29D 0.9900 . ?
C14A H14A 0.9500 . ?
C28B H28A 0.9800 . ?
C28B H28B 0.9800 . ?
C28B H28C 0.9800 . ?
C31A H31D 0.9800 . ?
C31A H31E 0.9800 . ?
C31A H31F 0.9800 . ?
C0BA H0BA 0.9900 . ?
C0BA H0BB 0.9900 . ?
C0BA Cl0B 1.753(17) . ?
B1I F5I 1.38(2) . ?
B1I F3I 1.379(19) . ?
B1I F4I 1.40(2) . ?
F3F B1F 1.35(2) . ?
F4F B1F 1.34(2) . ?
B1F F2F 1.35(2) . ?
B1F F5F 1.33(2) . ?
F3H B1H 1.38(4) . ?
F2H B1H 1.38(4) . ?
B1H F5H 1.38(4) . ?
B1H F4H 1.38(4) . ?

loop_
_geom_torsion_atom_site_label_1
_geom_torsion_atom_site_label_2
_geom_torsion_atom_site_label_3
_geom_torsion_atom_site_label_4
_geom_torsion
_geom_torsion_site_symmetry_1
_geom_torsion_site_symmetry_2
_geom_torsion_site_symmetry_3
_geom_torsion_site_symmetry_4
_geom_torsion_publ_flag
Br1A C2A C3A C4A 176.8(7) . . . . ?
O20B C21B C22B C23B -176.5(8) . . . . ?
O20B C21B C26B C18B -3.0(12) . . . . ?
O20B C21B C26B C25B 171.6(8) . . . . ?
O20B C16B C15B C14B -178.0(8) . . . . ?
O27A C25A C24A C23A -176.1(9) . . . . ?
C5B C19B C18B C17B -150.3(8) . . . . ?
C5B C19B C18B C26B 29.1(13) . . . . ?
C5B C4B C3B C2B 1.2(12) . . . . ?
C5B C6B C7B C2B 3.0(13) . . . . ?
O20A C21A C22A C23A 176.9(9) . . . . ?
O20A C16A C15A C14A 178.8(8) . . . . ?
N11A C10A C19A C18A 12.8(12) . . . . ?
N11A C10A C19A C5A -165.4(8) . . . . ?
N11A C10A C9A C8A 172.1(9) . . . . ?
N11A C12A C13A C14A 178.4(9) . . . . ?
C17A C12A C13A C14A 0.1(14) . . . . ?
C17A C16A C15A C14A 2.1(14) . . . . ?
N11B C12B C13B C14B -179.9(8) . . . . ?
N11B C12B C17B C16B 177.5(7) . . . . ?
N11B C12B C17B C18B -5.6(11) . . . . ?
N11B C10B C19B C5B 163.9(8) . . . . ?
N11B C10B C19B C18B -12.5(12) . . . . ?
N11B C10B C9B C8B -169.5(9) . . . . ?
N11B C29B C30B C31B -178.1(8) . . . . ?
C21B O20B C16B C17B 16.2(11) . . . . ?
C21B O20B C16B C15B -167.1(8) . . . . ?
C21B C22B C23B C24B 1.9(14) . . . . ?
C21B C26B C18B C17B 20.2(11) . . . . ?
C21B C26B C18B C19B -159.2(8) . . . . ?
C21B C26B C25B O27B -169.5(8) . . . . ?
C21B C26B C25B C24B 8.2(12) . . . . ?
C12B N11B C10B C19B -11.1(13) . . . . ?
C12B N11B C10B C9B 169.1(8) . . . . ?
C12B N11B C29B C30B -92.9(10) . . . . ?
C12B C13B C14B C15B 2.6(14) . . . . ?
C12B C17B C16B O20B 179.1(7) . . . . ?
C12B C17B C16B C15B 2.5(12) . . . . ?
C12B C17B C18B C26B 163.2(7) . . . . ?
C12B C17B C18B C19B -17.3(11) . . . . ?
C26A C21A C22A C23A -5.0(14) . . . . ?
C26A C25A C24A C23A 2.1(14) . . . . ?
C21A O20A C16A C17A -15.1(12) . . . . ?
C21A O20A C16A C15A 168.1(8) . . . . ?
C21A C26A C25A O27A 170.6(8) . . . . ?
C21A C26A C25A C24A -7.7(13) . . . . ?
C21A C26A C18A C17A -19.2(11) . . . . ?
C21A C26A C18A C19A 160.5(9) . . . . ?
C21A C22A C23A C24A -1.2(16) . . . . ?
C10A N11A C12A C17A -20.7(12) . . . . ?
C10A N11A C12A C13A 161.1(9) . . . . ?
C10A N11A C29A C30A -86.4(11) . . . . ?
C10A C19A C18A C17A -25.9(11) . . . . ?
C10A C19A C18A C26A 154.4(8) . . . . ?
C10A C19A C5A C6A -11.9(12) . . . . ?
C10A C19A C5A C4A 161.2(8) . . . . ?
C10A C9A C8A C6A -2.0(16) . . . . ?
C22B C21B C26B C18B 175.8(8) . . . . ?
C22B C21B C26B C25B -9.6(13) . . . . ?
C19A C10A C9A C8A -7.8(14) . . . . ?
C10B N11B C12B C13B -161.4(8) . . . . ?
C10B N11B C12B C17B 20.0(12) . . . . ?
C10B N11B C29B C30B 84.8(11) . . . . ?
C10B C19B C18B C17B 25.9(11) . . . . ?
C10B C19B C18B C26B -154.7(8) . . . . ?
C12A N11A C10A C19A 11.3(13) . . . . ?
C12A N11A C10A C9A -168.5(8) . . . . ?
C12A N11A C29A C30A 91.7(10) . . . . ?
C12A C17A C16A O20A -179.8(8) . . . . ?
C12A C17A C16A C15A -3.3(13) . . . . ?
C12A C17A C18A C26A -163.3(8) . . . . ?
C12A C17A C18A C19A 16.9(12) . . . . ?
C12A C13A C14A C15A -1.4(15) . . . . ?
C13B C12B C17B C16B -1.2(12) . . . . ?
C13B C12B C17B C18B 175.7(8) . . . . ?
C16A O20A C21A C26A 14.9(12) . . . . ?
C16A O20A C21A C22A -167.0(8) . . . . ?
C16A C17A C12A N11A -176.3(8) . . . . ?
C16A C17A C12A C13A 2.1(12) . . . . ?
C16A C17A C18A C26A 19.3(11) . . . . ?
C16A C17A C18A C19A -160.5(8) . . . . ?
C16A C15A C14A C13A 0.3(15) . . . . ?
C8B C6B C7B C2B -174.0(8) . . . . ?
C25A C26A C21A O20A -172.7(8) . . . . ?
C25A C26A C21A C22A 9.3(13) . . . . ?
C25A C26A C18A C17A 155.8(8) . . . . ?
C25A C26A C18A C19A -24.4(14) . . . . ?
C25A C24A C23A C22A 2.7(16) . . . . ?
C17B C12B C13B C14B -1.3(13) . . . . ?
C17B C16B C15B C14B -1.2(13) . . . . ?
C9A C10A C19A C18A -167.3(8) . . . . ?
C9A C10A C19A C5A 14.5(12) . . . . ?
C6A C7A C2A Br1A -175.3(7) . . . . ?
C6A C7A C2A C3A -1.2(14) . . . . ?
C8A C6A C7A C2A 172.7(9) . . . . ?
C8A C6A C5A C19A 2.5(13) . . . . ?
C8A C6A C5A C4A -170.9(9) . . . . ?
C18A C17A C12A N11A 6.3(12) . . . . ?
C18A C17A C12A C13A -175.4(8) . . . . ?
C18A C17A C16A O20A -2.4(13) . . . . ?
C18A C17A C16A C15A 174.2(9) . . . . ?
C18A C26A C21A O20A 2.8(12) . . . . ?
C18A C26A C21A C22A -175.1(8) . . . . ?
C18A C26A C25A O27A -4.6(13) . . . . ?
C18A C26A C25A C24A 177.1(9) . . . . ?
C18A C19A C5A C6A 170.1(8) . . . . ?
C18A C19A C5A C4A -16.8(13) . . . . ?
C26B C21B C22B C23B 4.7(14) . . . . ?
C23B C24B C25B O27B 175.2(9) . . . . ?
C23B C24B C25B C26B -2.3(14) . . . . ?
C19B C5B C4B C3B 173.8(8) . . . . ?
C19B C5B C6B C8B 0.8(12) . . . . ?
C19B C5B C6B C7B -176.2(8) . . . . ?
C19B C10B C9B C8B 10.7(14) . . . . ?
C4B C5B C19B C10B -162.3(8) . . . . ?
C4B C5B C19B C18B 13.9(13) . . . . ?
C4B C5B C6B C8B 173.9(8) . . . . ?
C4B C5B C6B C7B -3.1(12) . . . . ?
C4B C3B C2B Br1B -179.1(6) . . . . ?
C4B C3B C2B C7B -1.4(13) . . . . ?
C6B C5B C19B C10B 10.5(11) . . . . ?
C6B C5B C19B C18B -173.4(8) . . . . ?
C6B C5B C4B C3B 1.0(12) . . . . ?
C6B C8B C9B C10B 1.0(16) . . . . ?
C6B C7B C2B Br1B 177.0(6) . . . . ?
C6B C7B C2B C3B -0.7(13) . . . . ?
C16B O20B C21B C22B 165.5(8) . . . . ?
C16B O20B C21B C26B -15.6(12) . . . . ?
C16B C17B C18B C26B -20.0(11) . . . . ?
C16B C17B C18B C19B 159.5(8) . . . . ?
C16B C15B C14B C13B -1.4(14) . . . . ?
C18B C17B C16B O20B 2.2(12) . . . . ?
C18B C17B C16B C15B -174.4(8) . . . . ?
C18B C26B C25B O27B 4.6(13) . . . . ?
C18B C26B C25B C24B -177.7(8) . . . . ?
C7A C6A C8A C9A -170.4(10) . . . . ?
C7A C6A C5A C19A 177.5(8) . . . . ?
C7A C6A C5A C4A 4.1(13) . . . . ?
C7A C2A C3A C4A 2.8(13) . . . . ?
C29B N11B C12B C13B 16.4(12) . . . . ?
C29B N11B C12B C17B -162.2(7) . . . . ?
C29B N11B C10B C19B 171.2(8) . . . . ?
C29B N11B C10B C9B -8.6(13) . . . . ?
C9B C10B C19B C5B -16.3(12) . . . . ?
C9B C10B C19B C18B 167.3(8) . . . . ?
C9B C8B C6B C5B -6.8(14) . . . . ?
C9B C8B C6B C7B 170.2(9) . . . . ?
C25B C24B C23B C22B -3.0(15) . . . . ?
C25B C26B C18B C17B -153.8(8) . . . . ?
C25B C26B C18B C19B 26.8(14) . . . . ?
C28A O27A C25A C26A 167.6(9) . . . . ?
C28A O27A C25A C24A -14.2(13) . . . . ?
C3A C4A C5A C19A -175.7(8) . . . . ?
C3A C4A C5A C6A -2.6(13) . . . . ?
C29A N11A C10A C19A -170.7(8) . . . . ?
C29A N11A C10A C9A 9.5(13) . . . . ?
C29A N11A C12A C17A 161.3(8) . . . . ?
C29A N11A C12A C13A -17.0(13) . . . . ?
C28B O27B C25B C24B -3.4(14) . . . . ?
C28B O27B C25B C26B 174.2(9) . . . . ?
C31A C30A C29A N11A -174.7(9) . . . . ?
C5A C19A C18A C17A 152.2(8) . . . . ?
C5A C19A C18A C26A -27.5(14) . . . . ?
C5A C6A C8A C9A 4.6(15) . . . . ?
C5A C6A C7A C2A -2.3(13) . . . . ?
C5A C4A C3A C2A -0.9(14) . . . . ?

loop_
_twin_individual_id
_twin_individual_mass_fraction_refined
1 0.6504(15)
2 0.3496(15)

loop_
_diffrn_oxdiff_twin_id
_diffrn_oxdiff_twin_ratio
_diffrn_oxdiff_twin_reflns_isolated
_diffrn_oxdiff_twin_reflns_overlapped
1 0.6389 10987 5784
2 0.3611 10946 5784
